data_4123802
loop_
_publ_author_name
'Creutz, Sidney E.'
'Peters, Jonas C.'

_publ_section_title
;
 Diiron Bridged-Thiolate Complexes That Bind N2 at the Fe(II)Fe(II),
 Fe(II)Fe(I), and Fe(I)Fe(I) Redox States.
;
_journal_issue 23
_journal_name_full 'Journal of the American Chemical Society'
_journal_page_first 7310
_journal_page_last 7313
_journal_paper_doi 10.1021/jacs.5b04738
_journal_volume 137
_journal_year 2015
_chemical_formula_moiety 'C32 H12 B F24, C54 H75 Fe2 N4 P4 S Si2'
_chemical_formula_sum 'C80 H80 B F24 Fe2 N4 O2 P4 S Si2'
_chemical_formula_weight 1920.11
_space_group_crystal_system triclinic
_space_group_IT_number 2
_space_group_name_Hall '-P 1'
_space_group_name_H-M_alt 'P -1'
_symmetry_space_group_name_Hall '-P 1'
_symmetry_space_group_name_H-M 'P -1'
_atom_sites_solution_hydrogens geom
_audit_creation_date 2015-04-06
_audit_creation_method
;
Olex2 1.2
(compiled 2015.01.26 svn.r3150 for OlexSys, GUI svn.r4998)
;
_cell_angle_alpha 73.269(2)
_cell_angle_beta 77.147(2)
_cell_angle_gamma 88.109(2)
_cell_formula_units_Z 2
_cell_length_a 16.5053(10)
_cell_length_b 16.6824(10)
_cell_length_c 18.8438(11)
_cell_measurement_reflns_used 9995
_cell_measurement_temperature 100(2)
_cell_measurement_theta_max 28.95
_cell_measurement_theta_min 2.25
_cell_volume 4841.8(5)
_computing_cell_refinement 'SAINT v8.34A (Bruker, 2013)'
_computing_data_reduction 'SAINT v8.34A (Bruker, 2013)'
_computing_molecular_graphics 'Olex2 (Dolomanov et al., 2009)'
_computing_publication_material 'Olex2 (Dolomanov et al., 2009)'
_computing_structure_refinement 'ShelXL (Sheldrick, 2008)'
_diffrn_ambient_temperature 100.01
_diffrn_measured_fraction_theta_full 1.000
_diffrn_measured_fraction_theta_max 0.994
_diffrn_measurement_device_type 'Bruker APEX-II CCD'
_diffrn_measurement_method '\f and \w scans'
_diffrn_radiation_type MoK\a
_diffrn_radiation_wavelength 0.71073
_diffrn_reflns_av_R_equivalents 0.1616
_diffrn_reflns_av_unetI/netI 0.1485
_diffrn_reflns_laue_measured_fraction_full 1.000
_diffrn_reflns_laue_measured_fraction_max 0.994
_diffrn_reflns_limit_h_max 23
_diffrn_reflns_limit_h_min -23
_diffrn_reflns_limit_k_max 23
_diffrn_reflns_limit_k_min -23
_diffrn_reflns_limit_l_max 26
_diffrn_reflns_limit_l_min -26
_diffrn_reflns_number 208905
_diffrn_reflns_point_group_measured_fraction_full 1.000
_diffrn_reflns_point_group_measured_fraction_max 0.994
_diffrn_reflns_theta_full 25.242
_diffrn_reflns_theta_max 30.585
_diffrn_reflns_theta_min 1.782
_diffrn_standards_number 0
_exptl_absorpt_coefficient_mu 0.501
_exptl_absorpt_correction_T_max 0.7460
_exptl_absorpt_correction_T_min 0.6604
_exptl_absorpt_correction_type multi-scan
_exptl_absorpt_process_details
;
SADABS-2014/5 (Bruker,2014/5) was used for absorption correction.
wR2(int) was 0.0883 before and 0.0609 after correction.
The Ratio of minimum to maximum transmission is 0.8853.
The \l/2 correction factor is 0.00150.
;
_exptl_crystal_density_diffrn 1.317
_exptl_crystal_description block
_exptl_crystal_F_000 1962
_refine_diff_density_max 0.888
_refine_diff_density_min -0.963
_refine_diff_density_rms 0.090
_refine_ls_extinction_method none
_refine_ls_goodness_of_fit_ref 0.930
_refine_ls_hydrogen_treatment constr
_refine_ls_matrix_type full
_refine_ls_number_parameters 1195
_refine_ls_number_reflns 29598
_refine_ls_number_restraints 1602
_refine_ls_restrained_S_all 0.917
_refine_ls_R_factor_all 0.1746
_refine_ls_R_factor_gt 0.0805
_refine_ls_shift/su_max 0.073
_refine_ls_shift/su_mean 0.003
_refine_ls_structure_factor_coef Fsqd
_refine_ls_weighting_details 'w=1/[\s^2^(Fo^2^)+(0.0979P)^2^+3.4459P] where P=(Fo^2^+2Fc^2^)/3'
_refine_ls_weighting_scheme calc
_refine_ls_wR_factor_gt 0.1761
_refine_ls_wR_factor_ref 0.2020
_reflns_Friedel_coverage 0.000
_reflns_number_gt 14190
_reflns_number_total 29598
_reflns_threshold_expression 'I > 2\s(I)'
_cod_data_source_file ja5b04738_si_002.cif
_cod_data_source_block compound10
_cod_depositor_comments 'Adding full bibliography for 4123801--4123807.cif.'
_cod_database_code 4123802
_shelxl_version_number 2014/6
_shelx_space_group_comment
;
The symmetry employed for this shelxl refinement is uniquely defined
by the following loop, which should always be used as a source of
symmetry information in preference to the above space-group names.
They are only intended as comments.
;
_olex2_refinement_description
;
1. Fixed Uiso
 At 1.2 times of:
  All C(H) groups
 At 1.5 times of:
  All C(H,H,H) groups
2. Rigid bond restraints
 All non-hydrogen atoms
 with sigma for 1-2 distances of 0.01 and sigma for 1-3 distances of 0.01
3. Uiso/Uaniso restraints and constraints
All non-hydrogen atoms have similar U: within 1.7A with sigma of 0.04 and sigma
for terminal atoms of 0.08
Uanis(N1) \\sim Ueq, Uanis(N2) \\sim Ueq: with sigma of 0.05 and sigma for
terminal atoms of 0.1
Uanis(C25) \\sim Ueq, Uanis(C25A) \\sim Ueq, Uanis(C24) \\sim Ueq, Uanis(C24A)
\\sim Ueq: with sigma of 0.05 and sigma for terminal atoms of 0.1
Uanis(F531) \\sim Ueq, Uanis(F533) \\sim Ueq, Uanis(F532) \\sim Ueq: with sigma
of 0.01 and sigma for terminal atoms of 0.2
Uanis(F534) \\sim Ueq, Uanis(F535) \\sim Ueq, Uanis(F536) \\sim Ueq,
Uanis(C531) \\sim Ueq: with sigma of 0.01 and sigma for terminal atoms of 0.1
Uanis(C111) = Uanis(C115)
Uanis(C113) = Uanis(C116)
Uanis(C123) = Uanis(C126)
Uanis(C21) = Uanis(C21A)
Uanis(C22) = Uanis(C22A)
Uanis(C23) = Uanis(C23A)
Uanis(C24) = Uanis(C24A)
Uanis(C25) = Uanis(C25A)
Uanis(C26) = Uanis(C26A)
Uanis(C16) = Uanis(C16A)
Uanis(C15) = Uanis(C15A)
Uanis(C14) = Uanis(C14A)
Uanis(C13) = Uanis(C13A)
Uanis(C12) = Uanis(C12A)
Uanis(C11) = Uanis(C11A)
Uanis(F535) = Uanis(F532)
Uanis(F534) = Uanis(F531)
Uanis(F536) = Uanis(F533)
4. Same fragment restrains
{F534, F535, F536} sigma for 1-2: 0.02, 1-3: 0.04
{F533, F532, F531} sigma for 1-2: 0.02, 1-3: 0.04
{F551, F552, F552} sigma for 1-2: 0.02, 1-3: 0.04
as
{F531, F532, F533}
{C21A, C22A, C23A, C24A, C25A, C26A} sigma for 1-2: 0.02, 1-3: 0.04
as
{C21, C22, C23, C25, C24, C26}
{C16A, C15A, C14A, C13A, C12A, C11A} sigma for 1-2: 0.02, 1-3: 0.04
as
{C16, C15, C14, C13, C12, C11}
{C114, C115, C116} sigma for 1-2: 0.02, 1-3: 0.04
as
{C113, C111, C112}
{C124, C125, C126} sigma for 1-2: 0.02, 1-3: 0.04
as
{C122, C121, C123}
5. Others
 Sof(C16A)=Sof(C15A)=Sof(H15A)=Sof(C14A)=Sof(H14A)=Sof(C13A)=Sof(H13A)=
 Sof(C12A)=Sof(H12A)=Sof(C11A)=1-FVAR(1)
 Sof(C16)=Sof(C15)=Sof(H15)=Sof(C14)=Sof(H14)=Sof(C13)=Sof(H13)=Sof(C12)=
 Sof(H12)=Sof(C11)=FVAR(1)
 Sof(C114)=Sof(H11G)=Sof(H11H)=Sof(H11I)=Sof(C115)=Sof(H115)=Sof(C116)=
 Sof(H11J)=Sof(H11K)=Sof(H11L)=1-FVAR(2)
 Sof(C113)=Sof(H11A)=Sof(H11B)=Sof(H11C)=Sof(C111)=Sof(H111)=Sof(C112)=
 Sof(H11D)=Sof(H11E)=Sof(H11F)=FVAR(2)
 Sof(C124)=Sof(H12H)=Sof(H12I)=Sof(H12J)=Sof(C125)=Sof(H125)=Sof(C126)=
 Sof(H12K)=Sof(H12L)=Sof(H12M)=1-FVAR(3)
 Sof(C122)=Sof(H12B)=Sof(H12C)=Sof(H12D)=Sof(C121)=Sof(H121)=Sof(C123)=
 Sof(H12E)=Sof(H12F)=Sof(H12G)=FVAR(3)
 Sof(C21A)=Sof(C22A)=Sof(H22G)=Sof(C23A)=Sof(H23A)=Sof(C24A)=Sof(H24A)=
 Sof(C25A)=Sof(H25A)=Sof(C26A)=1-FVAR(4)
 Sof(C21)=Sof(C22)=Sof(H22)=Sof(C23)=Sof(H23)=Sof(C25)=Sof(H25)=Sof(C24)=
 Sof(H24)=Sof(C26)=FVAR(4)
 Sof(F534)=Sof(F535)=Sof(F536)=1-FVAR(5)
 Sof(F531)=Sof(F532)=Sof(F533)=FVAR(5)
6.a Ternary CH refined with riding coordinates:
 C421(H421), C411(H411), C221(H221), C211(H211), C311(H311), C321(H321),
 C111(H111), C115(H115), C121(H121), C125(H125)
6.b Me refined with riding coordinates:
 C114(H11G,H11H,H11I), C116(H11J,H11K,H11L), C124(H12H,H12I,H12J), C126(H12K,
 H12L,H12M)
6.c Aromatic/amide H refined with riding coordinates:
 C76(H76), C86(H86), C43(H43), C66(H66), C56(H56), C82(H82), C05(H05),
 C74(H74), C45(H45), C84(H84), C42(H42), C44(H44), C03(H03), C72(H72), C62(H62),
  C52(H52), C35(H35), C04(H04), C64(H64), C54(H54), C34(H34), C32(H32),
 C33(H33), C22(H22), C23(H23), C25(H25), C24(H24), C22A(H22G), C23A(H23A),
 C24A(H24A), C25A(H25A), C15(H15), C14(H14), C13(H13), C12(H12), C15A(H15A),
 C14A(H14A), C13A(H13A), C12A(H12A)
6.d Fitted hexagon refined as free rotating group:
 C21(C22,C23,C25,C24,C26), C16(C15,C14,C13,C12,C11)
6.e Idealised Me refined as rotating group:
 C423(H42A,H42B,H42C), C413(H41A,H41B,H41C), C422(H42D,H42E,H42F), C412(H41D,
 H41E,H41F), C223(H22A,H22B,H22C), C222(H22D,H22E,H22F), C213(H21A,H21B,H21C),
 C323(H32A,H32B,H32C), C212(H21D,H21E,H21F), C322(H32D,H32E,H32F), C313(H31A,
 H31B,H31C), C312(H31D,H31E,H31F), C113(H11A,H11B,H11C), C112(H11D,H11E,H11F),
 C122(H12B,H12C,H12D), C123(H12E,H12F,H12G)
;
_olex2_submission_special_instructions 'No special instructions were received'

loop_
_space_group_symop_operation_xyz
'x, y, z'
'-x, -y, -z'

loop_
_atom_site_label
_atom_site_type_symbol
_atom_site_fract_x
_atom_site_fract_y
_atom_site_fract_z
_atom_site_U_iso_or_equiv
_atom_site_adp_type
_atom_site_occupancy
_atom_site_site_symmetry_order
_atom_site_calc_flag
_atom_site_refinement_flags_posn
_atom_site_refinement_flags_adp
_atom_site_refinement_flags_occupancy
_atom_site_disorder_assembly
_atom_site_disorder_group
F531 F 0.6252(13) 1.0493(9) 0.1297(7) 0.162(3) Uani 0.406(8) 1 d D U P A 1
F532 F 0.6348(12) 1.1098(15) 0.2191(11) 0.152(4) Uani 0.406(8) 1 d D U P A 1
F533 F 0.5181(12) 1.085(2) 0.197(2) 0.146(4) Uani 0.406(8) 1 d D U P A 1
F534 F 0.5560(8) 1.0405(6) 0.1356(5) 0.162(3) Uani 0.594(8) 1 d D U P A 2
F535 F 0.6473(7) 1.0976(9) 0.1770(8) 0.152(4) Uani 0.594(8) 1 d D U P A 2
F536 F 0.5167(8) 1.1016(12) 0.2258(12) 0.146(4) Uani 0.594(8) 1 d D U P A 2
C531 C 0.5806(4) 1.0507(4) 0.1963(6) 0.118(2) Uani 1 1 d . U . . .
Fe2 Fe 0.10415(3) 0.15524(3) 0.17973(2) 0.01896(11) Uani 1 1 d . U . . .
Fe1 Fe 0.03341(4) 0.32596(3) 0.30575(3) 0.03199(14) Uani 1 1 d . U . . .
S1 S 0.07260(5) 0.27796(5) 0.20397(4) 0.02224(18) Uani 1 1 d . U . . .
Si2 Si 0.09060(6) 0.22651(6) 0.05913(5) 0.0206(2) Uani 1 1 d . U . . .
P4 P -0.00615(6) 0.07466(5) 0.17309(5) 0.02324(19) Uani 1 1 d . U . . .
P3 P 0.24045(6) 0.14857(7) 0.11390(6) 0.0385(3) Uani 1 1 d . U . . .
Si1 Si 0.08028(8) 0.45349(6) 0.21996(6) 0.0360(3) Uani 1 1 d . U . . .
P2 P -0.09072(8) 0.39813(7) 0.30041(5) 0.0456(3) Uani 1 1 d . U . . .
F751 F 0.37837(18) 0.44129(15) 0.45267(15) 0.0580(7) Uani 1 1 d . U . . .
F553 F 0.74824(19) 0.8934(2) 0.40017(17) 0.0731(8) Uani 1 1 d . U . . .
F853 F 0.66011(18) 0.62163(19) 0.12286(14) 0.0722(9) Uani 1 1 d . U . . .
F653 F 0.12235(17) 0.69501(17) 0.36014(18) 0.0699(9) Uani 1 1 d . U . . .
N3 N 0.11139(19) 0.10137(17) 0.28266(15) 0.0258(6) Uani 1 1 d . U . . .
F551 F 0.7224(2) 0.7655(2) 0.4098(3) 0.1273(19) Uani 1 1 d D U . . .
F552 F 0.79524(18) 0.8442(2) 0.3088(2) 0.0774(9) Uani 1 1 d D U . . .
F833 F 0.3172(2) 0.7908(2) 0.10222(18) 0.0887(11) Uani 1 1 d . U . . .
F753 F 0.3860(2) 0.40429(16) 0.56836(16) 0.0762(9) Uani 1 1 d . U . . .
F832 F 0.4137(2) 0.7538(2) 0.02620(17) 0.0899(11) Uani 1 1 d . U . . .
F633 F 0.2750(2) 0.9442(2) 0.52745(17) 0.0874(10) Uani 1 1 d . U . . .
C76 C 0.3995(2) 0.6118(2) 0.43823(19) 0.0260(7) Uani 1 1 d . U . . .
H76 H 0.3860 0.5986 0.3963 0.031 Uiso 1 1 calc R . . . .
F852 F 0.6538(2) 0.5919(3) 0.24006(18) 0.1211(17) Uani 1 1 d . U . . .
C02 C 0.0917(2) 0.3420(2) 0.04997(17) 0.0230(7) Uani 1 1 d . U . . .
C41 C -0.0615(2) 0.1348(2) 0.10183(18) 0.0267(7) Uani 1 1 d . U . . .
F752 F 0.27582(17) 0.45883(18) 0.5353(3) 0.1007(14) Uani 1 1 d . U . . .
F632 F 0.2777(3) 1.03987(18) 0.42416(19) 0.1057(14) Uani 1 1 d . U . . .
C01 C 0.0822(2) 0.3623(2) 0.11780(17) 0.0207(7) Uani 1 1 d . U . . .
C75 C 0.3911(2) 0.5493(2) 0.5074(2) 0.0315(8) Uani 1 1 d . U . . .
F733 F 0.5230(3) 0.7166(3) 0.6081(2) 0.1360(19) Uani 1 1 d . U . . .
C421 C -0.0879(2) 0.0322(2) 0.2608(2) 0.0337(9) Uani 1 1 d . U . . .
H421 H -0.1309 0.0021 0.2473 0.040 Uiso 1 1 calc R . . . .
F652 F 0.1149(2) 0.8130(2) 0.2797(2) 0.1089(15) Uani 1 1 d . U . . .
C06 C 0.0840(2) 0.4438(2) 0.12312(18) 0.0250(7) Uani 1 1 d . U . . .
F651 F 0.04644(19) 0.7891(2) 0.3939(3) 0.1172(15) Uani 1 1 d . U . . .
C36 C 0.1787(2) 0.2042(2) -0.01476(19) 0.0320(8) Uani 1 1 d . U . . .
C86 C 0.5127(2) 0.6797(2) 0.2646(2) 0.0352(9) Uani 1 1 d . U . . .
H86 H 0.5375 0.6535 0.3060 0.042 Uiso 1 1 calc R . . . .
C43 C -0.1768(3) 0.1630(3) 0.0407(2) 0.0448(11) Uani 1 1 d . U . . .
H43 H -0.2323 0.1511 0.0396 0.054 Uiso 1 1 calc R . . . .
C51 C 0.5087(2) 0.8357(2) 0.3326(2) 0.0350(9) Uani 1 1 d . U . . .
C66 C 0.2700(2) 0.7799(2) 0.3511(2) 0.0365(9) Uani 1 1 d . U . . .
H66 H 0.2764 0.7363 0.3272 0.044 Uiso 1 1 calc R . . . .
F631 F 0.1619(2) 0.9820(2) 0.4949(2) 0.1032(13) Uani 1 1 d . U . . .
C56 C 0.5820(2) 0.8136(2) 0.3583(2) 0.0305(8) Uani 1 1 d . U . . .
H56 H 0.5840 0.7597 0.3928 0.037 Uiso 1 1 calc R . . . .
C82 C 0.4157(2) 0.7720(2) 0.21210(19) 0.0322(8) Uani 1 1 d . U . . .
H82 H 0.3737 0.8119 0.2157 0.039 Uiso 1 1 calc R . . . .
C71 C 0.4272(2) 0.6929(2) 0.42923(19) 0.0277(8) Uani 1 1 d . U . . .
C05 C 0.0942(2) 0.5086(2) 0.05461(19) 0.0319(8) Uani 1 1 d . U . . .
H05 H 0.0942 0.5652 0.0555 0.038 Uiso 1 1 calc R . . . .
C46 C -0.0140(2) 0.2008(2) 0.04424(17) 0.0231(7) Uani 1 1 d . U . . .
F831 F 0.4224(3) 0.8713(2) 0.0498(2) 0.1150(15) Uani 1 1 d . U . . .
C83 C 0.4400(3) 0.7509(2) 0.1445(2) 0.0377(9) Uani 1 1 d . U . . .
C411 C 0.0252(3) -0.0202(2) 0.1413(2) 0.0361(9) Uani 1 1 d . U . . .
H411 H 0.0616 -0.0532 0.1744 0.043 Uiso 1 1 calc R . . . .
C85 C 0.5396(2) 0.6599(2) 0.1970(2) 0.0386(10) Uani 1 1 d . U . . .
C81 C 0.4499(2) 0.7372(2) 0.27457(19) 0.0306(8) Uani 1 1 d . U . . .
C61 C 0.3397(2) 0.8113(2) 0.36527(19) 0.0310(8) Uani 1 1 d . U . . .
C74 C 0.4106(2) 0.5662(3) 0.5694(2) 0.0413(10) Uani 1 1 d . U . . .
H74 H 0.4056 0.5235 0.6162 0.050 Uiso 1 1 calc R . . . .
C45 C -0.0509(2) 0.2456(2) -0.01459(19) 0.0302(8) Uani 1 1 d . U . . .
H45 H -0.0201 0.2900 -0.0542 0.036 Uiso 1 1 calc R . . . .
C84 C 0.5022(3) 0.6945(2) 0.1360(2) 0.0388(10) Uani 1 1 d . U . . .
H84 H 0.5189 0.6797 0.0899 0.047 Uiso 1 1 calc R . . . .
C42 C -0.1423(3) 0.1163(2) 0.0993(2) 0.0380(9) Uani 1 1 d . U . . .
H42 H -0.1738 0.0716 0.1379 0.046 Uiso 1 1 calc R . . . .
C44 C -0.1304(3) 0.2269(2) -0.0164(2) 0.0390(9) Uani 1 1 d . U . . .
H44 H -0.1539 0.2582 -0.0573 0.047 Uiso 1 1 calc R . . . .
F851 F 0.5809(2) 0.5244(2) 0.1985(3) 0.1376(19) Uani 1 1 d . U . . .
C03 C 0.1040(3) 0.4094(2) -0.01695(19) 0.0336(9) Uani 1 1 d . U . . .
H03 H 0.1122 0.3986 -0.0648 0.040 Uiso 1 1 calc R . . . .
C55 C 0.6518(3) 0.8668(3) 0.3358(2) 0.0415(10) Uani 1 1 d . U . . .
C423 C -0.0527(3) -0.0309(3) 0.3216(2) 0.0436(10) Uani 1 1 d . U . . .
H42A H -0.0255 -0.0750 0.3010 0.065 Uiso 1 1 calc GR . . . .
H42B H -0.0979 -0.0558 0.3655 0.065 Uiso 1 1 calc GR . . . .
H42C H -0.0120 -0.0025 0.3377 0.065 Uiso 1 1 calc GR . . . .
C31 C 0.2465(3) 0.1651(3) 0.0120(2) 0.0418(10) Uani 1 1 d . U . . .
C413 C 0.0769(3) 0.0060(2) 0.0592(2) 0.0432(10) Uani 1 1 d . U . . .
H41A H 0.0939 -0.0441 0.0432 0.065 Uiso 1 1 calc GR . . . .
H41B H 0.1263 0.0386 0.0564 0.065 Uiso 1 1 calc GR . . . .
H41C H 0.0433 0.0401 0.0256 0.065 Uiso 1 1 calc GR . . . .
C221 C -0.1340(3) 0.4029(3) 0.2168(2) 0.0414(10) Uani 1 1 d . U . . .
H221 H -0.0920 0.4360 0.1718 0.050 Uiso 1 1 calc R . . . .
N4 N 0.1175(3) 0.0724(3) 0.3384(2) 0.0608(11) Uani 1 1 d . U . . .
C851 C 0.6078(3) 0.6002(3) 0.1892(2) 0.0541(12) Uani 1 1 d . U . . .
C65 C 0.1908(2) 0.8102(3) 0.3709(2) 0.0452(10) Uani 1 1 d . U . . .
C72 C 0.4443(2) 0.7087(2) 0.4930(2) 0.0340(9) Uani 1 1 d . U . . .
H72 H 0.4611 0.7638 0.4896 0.041 Uiso 1 1 calc R . . . .
C62 C 0.3256(3) 0.8741(2) 0.4021(2) 0.0398(10) Uani 1 1 d . U . . .
H62 H 0.3718 0.8978 0.4122 0.048 Uiso 1 1 calc R . . . .
C52 C 0.5115(3) 0.9149(3) 0.2814(3) 0.0561(14) Uani 1 1 d . U . . .
H52 H 0.4637 0.9333 0.2619 0.067 Uiso 1 1 calc R . . . .
C651 C 0.1210(3) 0.7768(3) 0.3508(3) 0.0662(15) Uani 1 1 d . U . . .
C422 C -0.1304(3) 0.1026(3) 0.2901(2) 0.0497(11) Uani 1 1 d . U . . .
H42D H -0.0886 0.1369 0.2988 0.075 Uiso 1 1 calc GR . . . .
H42E H -0.1709 0.0786 0.3378 0.075 Uiso 1 1 calc GR . . . .
H42F H -0.1590 0.1376 0.2524 0.075 Uiso 1 1 calc GR . . . .
C751 C 0.3580(3) 0.4646(2) 0.5160(3) 0.0427(10) Uani 1 1 d . U . . .
F732 F 0.4013(3) 0.6854(5) 0.6721(3) 0.180(3) Uani 1 1 d . U . . .
F731 F 0.4921(4) 0.5988(3) 0.6718(2) 0.152(2) Uani 1 1 d . U . . .
C35 C 0.1801(3) 0.2211(3) -0.0928(2) 0.0433(10) Uani 1 1 d . U . . .
H35 H 0.1349 0.2481 -0.1126 0.052 Uiso 1 1 calc R . . . .
C831 C 0.3985(3) 0.7917(3) 0.0800(2) 0.0554(12) Uani 1 1 d . U . . .
C551 C 0.7271(3) 0.8409(3) 0.3645(3) 0.0536(12) Uani 1 1 d . U . . .
C63 C 0.2472(3) 0.9031(3) 0.4244(2) 0.0493(11) Uani 1 1 d . U . . .
C412 C -0.0480(3) -0.0782(3) 0.1472(2) 0.0511(12) Uani 1 1 d . U . . .
H41D H -0.0873 -0.0462 0.1186 0.077 Uiso 1 1 calc GR . . . .
H41E H -0.0763 -0.1012 0.2006 0.077 Uiso 1 1 calc GR . . . .
H41F H -0.0272 -0.1240 0.1260 0.077 Uiso 1 1 calc GR . . . .
C04 C 0.1042(3) 0.4910(2) -0.0138(2) 0.0410(10) Uani 1 1 d . U . . .
H04 H 0.1114 0.5357 -0.0595 0.049 Uiso 1 1 calc R . . . .
C64 C 0.1801(3) 0.8727(3) 0.4085(2) 0.0513(12) Uani 1 1 d . U . . .
H64 H 0.1265 0.8935 0.4227 0.062 Uiso 1 1 calc R . . . .
C211 C -0.1780(3) 0.3695(3) 0.3852(2) 0.0706(16) Uani 1 1 d . U . . .
H211 H -0.2224 0.4111 0.3762 0.085 Uiso 1 1 calc R . . . .
C311 C 0.2929(3) 0.0478(3) 0.1469(3) 0.0684(16) Uani 1 1 d . U . . .
H311 H 0.3463 0.0484 0.1093 0.082 Uiso 1 1 calc R . . . .
C223 C -0.1445(3) 0.3194(3) 0.2024(2) 0.0459(11) Uani 1 1 d . U . . .
H22A H -0.0943 0.2872 0.2074 0.069 Uiso 1 1 calc GR . . . .
H22B H -0.1534 0.3290 0.1509 0.069 Uiso 1 1 calc GR . . . .
H22C H -0.1925 0.2881 0.2395 0.069 Uiso 1 1 calc GR . . . .
C73 C 0.4375(3) 0.6462(3) 0.5617(2) 0.0419(10) Uani 1 1 d . U . . .
C222 C -0.2150(3) 0.4520(3) 0.2154(3) 0.0629(15) Uani 1 1 d . U . . .
H22D H -0.2594 0.4217 0.2576 0.094 Uiso 1 1 calc GR . . . .
H22E H -0.2311 0.4579 0.1672 0.094 Uiso 1 1 calc GR . . . .
H22F H -0.2059 0.5077 0.2204 0.094 Uiso 1 1 calc GR . . . .
C54 C 0.6517(3) 0.9459(3) 0.2851(3) 0.0696(17) Uani 1 1 d . U . . .
H54 H 0.6987 0.9831 0.2700 0.084 Uiso 1 1 calc R . . . .
C53 C 0.5814(3) 0.9685(3) 0.2576(3) 0.0748(18) Uani 1 1 d . U . . .
B1 B 0.4310(3) 0.7692(3) 0.3501(2) 0.0317(9) Uani 1 1 d . U . . .
C321 C 0.3166(3) 0.2259(3) 0.1166(3) 0.0566(13) Uani 1 1 d . U . . .
H321 H 0.3165 0.2176 0.1713 0.068 Uiso 1 1 calc R . . . .
C731 C 0.4604(4) 0.6670(4) 0.6272(3) 0.0748(17) Uani 1 1 d . U . . .
C631 C 0.2402(3) 0.9675(3) 0.4687(3) 0.0626(14) Uani 1 1 d . U . . .
C34 C 0.2476(4) 0.1981(3) -0.1403(3) 0.0637(14) Uani 1 1 d . U . . .
H34 H 0.2484 0.2094 -0.1928 0.076 Uiso 1 1 calc R . . . .
C213 C -0.1489(4) 0.3756(4) 0.4551(2) 0.086(2) Uani 1 1 d . U . . .
H21A H -0.1966 0.3667 0.4984 0.129 Uiso 1 1 calc GR . . . .
H21B H -0.1235 0.4313 0.4446 0.129 Uiso 1 1 calc GR . . . .
H21C H -0.1080 0.3329 0.4671 0.129 Uiso 1 1 calc GR . . . .
C32 C 0.3143(3) 0.1422(3) -0.0373(3) 0.0653(15) Uani 1 1 d . U . . .
H32 H 0.3602 0.1153 -0.0187 0.078 Uiso 1 1 calc R . . . .
C323 C 0.2913(3) 0.3158(3) 0.0852(3) 0.0651(15) Uani 1 1 d . U . . .
H32A H 0.2882 0.3258 0.0320 0.098 Uiso 1 1 calc GR . . . .
H32B H 0.3327 0.3548 0.0882 0.098 Uiso 1 1 calc GR . . . .
H32C H 0.2369 0.3247 0.1151 0.098 Uiso 1 1 calc GR . . . .
C33 C 0.3130(4) 0.1594(4) -0.1127(3) 0.0760(17) Uani 1 1 d . U . . .
H33 H 0.3585 0.1441 -0.1465 0.091 Uiso 1 1 calc R . . . .
C212 C -0.2152(3) 0.2836(4) 0.3983(3) 0.0809(18) Uani 1 1 d . U . . .
H21D H -0.1716 0.2423 0.4024 0.121 Uiso 1 1 calc GR . . . .
H21E H -0.2399 0.2834 0.3557 0.121 Uiso 1 1 calc GR . . . .
H21F H -0.2583 0.2693 0.4455 0.121 Uiso 1 1 calc GR . . . .
C322 C 0.4056(3) 0.2181(4) 0.0766(3) 0.093(2) Uani 1 1 d . U . . .
H32D H 0.4257 0.1632 0.1005 0.140 Uiso 1 1 calc GR . . . .
H32E H 0.4406 0.2623 0.0804 0.140 Uiso 1 1 calc GR . . . .
H32F H 0.4080 0.2236 0.0229 0.140 Uiso 1 1 calc GR . . . .
C313 C 0.3131(4) 0.0392(4) 0.2251(3) 0.092(2) Uani 1 1 d . U . . .
H31A H 0.2612 0.0369 0.2631 0.138 Uiso 1 1 calc GR . . . .
H31B H 0.3476 0.0875 0.2215 0.138 Uiso 1 1 calc GR . . . .
H31C H 0.3432 -0.0123 0.2402 0.138 Uiso 1 1 calc GR . . . .
C312 C 0.2416(4) -0.0251(4) 0.1522(4) 0.104(2) Uani 1 1 d . U . . .
H31D H 0.2734 -0.0760 0.1640 0.155 Uiso 1 1 calc GR . . . .
H31E H 0.2260 -0.0180 0.1035 0.155 Uiso 1 1 calc GR . . . .
H31F H 0.1913 -0.0298 0.1924 0.155 Uiso 1 1 calc GR . . . .
C21 C -0.0584(8) 0.5144(6) 0.2825(10) 0.047(2) Uani 0.515(13) 1 d D U P B 1
C22 C -0.1127(7) 0.5733(7) 0.3035(10) 0.056(3) Uani 0.515(13) 1 d DG U P B 1
H22 H -0.1673 0.5562 0.3328 0.067 Uiso 0.515(13) 1 calc R . P B 1
C23 C -0.0872(8) 0.6571(6) 0.2815(7) 0.056(3) Uani 0.515(13) 1 d DG U P B 1
H23 H -0.1243 0.6973 0.2958 0.068 Uiso 0.515(13) 1 calc R . P B 1
C25 C -0.0073(8) 0.6820(5) 0.2386(6) 0.046(2) Uani 0.515(13) 1 d DG U P B 1
H25 H 0.0102 0.7393 0.2236 0.056 Uiso 0.515(13) 1 calc R . P B 1
C24 C 0.0470(7) 0.6231(6) 0.2177(7) 0.044(2) Uani 0.515(13) 1 d DG U P B 1
H24 H 0.1016 0.6402 0.1884 0.053 Uiso 0.515(13) 1 calc R . P B 1
C26 C 0.0215(8) 0.5393(6) 0.2396(9) 0.0420(19) Uani 0.515(13) 1 d DG U P B 1
C21A C -0.0820(10) 0.5054(8) 0.2835(12) 0.047(2) Uani 0.485(13) 1 d D U P B 2
C22A C -0.1438(11) 0.5581(9) 0.3091(12) 0.056(3) Uani 0.485(13) 1 d D U P B 2
H22G H -0.1973 0.5355 0.3374 0.067 Uiso 0.485(13) 1 calc R . P B 2
C23A C -0.1254(10) 0.6427(8) 0.2927(9) 0.056(3) Uani 0.485(13) 1 d D U P B 2
H23A H -0.1672 0.6786 0.3081 0.068 Uiso 0.485(13) 1 calc R . P B 2
C24A C -0.0474(10) 0.6750(7) 0.2541(7) 0.044(2) Uani 0.485(13) 1 d D U P B 2
H24A H -0.0347 0.7328 0.2445 0.053 Uiso 0.485(13) 1 calc R . P B 2
C25A C 0.0133(10) 0.6231(8) 0.2291(9) 0.046(2) Uani 0.485(13) 1 d D U P B 2
H25A H 0.0669 0.6462 0.2018 0.056 Uiso 0.485(13) 1 calc R . P B 2
C26A C -0.0036(9) 0.5371(8) 0.2435(10) 0.0420(19) Uani 0.485(13) 1 d D U P B 2
C16 C 0.2311(6) 0.4308(6) 0.2752(5) 0.044(2) Uani 0.459(8) 1 d D U P B 1
C15 C 0.3112(7) 0.4463(6) 0.2811(5) 0.067(3) Uani 0.459(8) 1 d DG U P B 1
H15 H 0.3306 0.4159 0.3248 0.080 Uiso 0.459(8) 1 calc R . P B 1
C14 C 0.3628(6) 0.5063(7) 0.2233(6) 0.083(4) Uani 0.459(8) 1 d DG U P B 1
H14 H 0.4175 0.5169 0.2273 0.100 Uiso 0.459(8) 1 calc R . P B 1
C13 C 0.3343(7) 0.5508(7) 0.1594(6) 0.082(4) Uani 0.459(8) 1 d DG U P B 1
H13 H 0.3696 0.5918 0.1199 0.098 Uiso 0.459(8) 1 calc R . P B 1
C12 C 0.2543(7) 0.5353(7) 0.1535(5) 0.060(3) Uani 0.459(8) 1 d DG U P B 1
H12 H 0.2348 0.5657 0.1099 0.072 Uiso 0.459(8) 1 calc R . P B 1
C11 C 0.2026(5) 0.4753(7) 0.2114(5) 0.0369(19) Uani 0.459(8) 1 d DG U P B 1
C16A C 0.2034(7) 0.4396(6) 0.2996(5) 0.044(2) Uani 0.541(8) 1 d D U P B 2
C15A C 0.2790(8) 0.4588(7) 0.3136(6) 0.067(3) Uani 0.541(8) 1 d D U P B 2
H15A H 0.2950 0.4290 0.3592 0.080 Uiso 0.541(8) 1 calc R . P B 2
C14A C 0.3302(8) 0.5216(8) 0.2602(7) 0.083(4) Uani 0.541(8) 1 d D U P B 2
H14A H 0.3818 0.5358 0.2685 0.100 Uiso 0.541(8) 1 calc R . P B 2
C13A C 0.3057(8) 0.5633(8) 0.1951(7) 0.082(4) Uani 0.541(8) 1 d D U P B 2
H13A H 0.3420 0.6058 0.1583 0.098 Uiso 0.541(8) 1 calc R . P B 2
C12A C 0.2314(8) 0.5466(7) 0.1804(6) 0.060(3) Uani 0.541(8) 1 d D U P B 2
H12A H 0.2165 0.5779 0.1346 0.072 Uiso 0.541(8) 1 calc R . P B 2
C11A C 0.1779(6) 0.4838(6) 0.2328(5) 0.0369(19) Uani 0.541(8) 1 d D U P B 2
C113 C 0.2602(6) 0.2386(6) 0.3003(5) 0.0414(16) Uani 0.552(6) 1 d D U P B 1
H11A H 0.3040 0.2813 0.2716 0.062 Uiso 0.552(6) 1 calc GR . P B 1
H11B H 0.2193 0.2387 0.2697 0.062 Uiso 0.552(6) 1 calc GR . P B 1
H11C H 0.2848 0.1834 0.3124 0.062 Uiso 0.552(6) 1 calc GR . P B 1
C111 C 0.2171(7) 0.2579(6) 0.3741(5) 0.0360(16) Uani 0.552(6) 1 d D U P B 1
H111 H 0.1793 0.2083 0.4037 0.043 Uiso 0.552(6) 1 calc R . P B 1
C112 C 0.2817(5) 0.2577(6) 0.4207(4) 0.051(2) Uani 0.552(6) 1 d D U P B 1
H11D H 0.3064 0.2025 0.4323 0.077 Uiso 0.552(6) 1 calc GR . P B 1
H11E H 0.2549 0.2699 0.4682 0.077 Uiso 0.552(6) 1 calc GR . P B 1
H11F H 0.3252 0.3005 0.3915 0.077 Uiso 0.552(6) 1 calc GR . P B 1
C114 C 0.1449(5) 0.1954(5) 0.4605(4) 0.034(2) Uani 0.448(6) 1 d D U P B 2
H11G H 0.1113 0.2134 0.5027 0.051 Uiso 0.448(6) 1 calc R . P B 2
H11H H 0.1086 0.1698 0.4378 0.051 Uiso 0.448(6) 1 calc R . P B 2
H11I H 0.1846 0.1543 0.4796 0.051 Uiso 0.448(6) 1 calc R . P B 2
C115 C 0.1923(8) 0.2711(7) 0.4005(6) 0.0360(16) Uani 0.448(6) 1 d D U P B 2
H115 H 0.2320 0.2925 0.4244 0.043 Uiso 0.448(6) 1 calc R . P B 2
C116 C 0.2443(8) 0.2411(8) 0.3354(7) 0.0414(16) Uani 0.448(6) 1 d D U P B 2
H11J H 0.2751 0.2889 0.2963 0.062 Uiso 0.448(6) 1 calc R . P B 2
H11K H 0.2835 0.1998 0.3550 0.062 Uiso 0.448(6) 1 calc R . P B 2
H11L H 0.2075 0.2154 0.3133 0.062 Uiso 0.448(6) 1 calc R . P B 2
C122 C 0.0887(6) 0.3362(6) 0.5007(4) 0.054(3) Uani 0.515(8) 1 d D U P B 1
H12B H 0.1135 0.2810 0.5120 0.082 Uiso 0.515(8) 1 calc GR . P B 1
H12C H 0.0336 0.3308 0.4908 0.082 Uiso 0.515(8) 1 calc GR . P B 1
H12D H 0.0833 0.3585 0.5442 0.082 Uiso 0.515(8) 1 calc GR . P B 1
C121 C 0.1431(7) 0.3944(5) 0.4321(4) 0.046(2) Uani 0.515(8) 1 d D U P B 1
H121 H 0.2009 0.3972 0.4398 0.055 Uiso 0.515(8) 1 calc R . P B 1
C123 C 0.1074(10) 0.4838(7) 0.4117(7) 0.081(4) Uani 0.515(8) 1 d D U P B 1
H12E H 0.0529 0.4806 0.4000 0.122 Uiso 0.515(8) 1 calc GR . P B 1
H12F H 0.1453 0.5203 0.3673 0.122 Uiso 0.515(8) 1 calc GR . P B 1
H12G H 0.1016 0.5068 0.4549 0.122 Uiso 0.515(8) 1 calc GR . P B 1
C124 C 0.1355(8) 0.3883(8) 0.5024(6) 0.073(4) Uani 0.485(8) 1 d D U P B 2
H12H H 0.1541 0.3309 0.5190 0.110 Uiso 0.485(8) 1 calc R . P B 2
H12I H 0.1839 0.4263 0.4764 0.110 Uiso 0.485(8) 1 calc R . P B 2
H12J H 0.1053 0.4047 0.5468 0.110 Uiso 0.485(8) 1 calc R . P B 2
C125 C 0.0793(8) 0.3928(6) 0.4491(5) 0.055(3) Uani 0.485(8) 1 d D U P B 2
H125 H 0.0303 0.3537 0.4762 0.066 Uiso 0.485(8) 1 calc R . P B 2
C126 C 0.0476(12) 0.4816(8) 0.4207(8) 0.081(4) Uani 0.485(8) 1 d D U P B 2
H12K H 0.0112 0.4816 0.3861 0.122 Uiso 0.485(8) 1 calc R . P B 2
H12L H 0.0164 0.4990 0.4642 0.122 Uiso 0.485(8) 1 calc R . P B 2
H12M H 0.0950 0.5206 0.3938 0.122 Uiso 0.485(8) 1 calc R . P B 2
P1 P 0.14310(11) 0.35468(7) 0.35593(7) 0.0669(5) Uani 1 1 d . U . . .
N1 N -0.0014(3) 0.2221(2) 0.37885(19) 0.0533(10) Uani 1 1 d . U . . .
N2 N -0.0209(4) 0.1682(3) 0.4228(3) 0.098(2) Uani 1 1 d . U . . .

loop_
_atom_site_aniso_label
_atom_site_aniso_U_11
_atom_site_aniso_U_22
_atom_site_aniso_U_33
_atom_site_aniso_U_23
_atom_site_aniso_U_13
_atom_site_aniso_U_12
F531 0.163(8) 0.128(5) 0.115(4) 0.088(4) -0.029(5) 0.010(6)
F532 0.080(4) 0.081(5) 0.213(12) 0.082(7) -0.025(7) -0.030(4)
F533 0.091(3) 0.040(8) 0.257(14) 0.042(5) -0.048(5) 0.006(3)
F534 0.163(8) 0.128(5) 0.115(4) 0.088(4) -0.029(5) 0.010(6)
F535 0.080(4) 0.081(5) 0.213(12) 0.082(7) -0.025(7) -0.030(4)
F536 0.091(3) 0.040(8) 0.257(14) 0.042(5) -0.048(5) 0.006(3)
C531 0.054(4) 0.072(4) 0.168(5) 0.054(4) -0.014(4) -0.010(3)
Fe2 0.0209(3) 0.0193(2) 0.0143(2) -0.00267(17) -0.00230(18) 0.00203(19)
Fe1 0.0570(4) 0.0254(3) 0.0121(2) -0.00345(19) -0.0084(2) 0.0091(2)
S1 0.0330(5) 0.0196(4) 0.0142(3) -0.0033(3) -0.0075(3) 0.0018(3)
Si2 0.0268(5) 0.0219(5) 0.0115(4) -0.0040(3) -0.0015(3) 0.0008(4)
P4 0.0318(5) 0.0197(4) 0.0177(4) -0.0031(3) -0.0070(4) -0.0019(4)
P3 0.0240(5) 0.0436(6) 0.0314(5) 0.0063(4) 0.0038(4) 0.0096(4)
Si1 0.0719(8) 0.0181(5) 0.0225(5) -0.0035(4) -0.0227(5) 0.0018(5)
P2 0.0681(8) 0.0380(6) 0.0175(4) -0.0009(4) 0.0043(5) 0.0275(5)
F751 0.0706(19) 0.0401(14) 0.0609(17) -0.0088(12) -0.0167(14) -0.0007(13)
F553 0.066(2) 0.095(2) 0.0674(19) -0.0346(17) -0.0166(15) -0.0046(17)
F853 0.0639(19) 0.086(2) 0.0399(14) -0.0039(14) 0.0215(13) 0.0310(16)
F653 0.0476(17) 0.0529(17) 0.098(2) 0.0049(15) -0.0268(16) -0.0007(13)
N3 0.0362(18) 0.0221(14) 0.0175(13) 0.0007(11) -0.0109(12) 0.0006(13)
F551 0.070(2) 0.065(2) 0.210(4) 0.065(2) -0.087(3) -0.0340(18)
F552 0.0419(17) 0.104(2) 0.107(2) -0.062(2) -0.0183(17) 0.0153(16)
F833 0.062(2) 0.147(3) 0.073(2) -0.043(2) -0.0394(17) 0.053(2)
F753 0.122(3) 0.0335(14) 0.0596(17) 0.0133(12) -0.0277(18) 0.0049(16)
F832 0.095(3) 0.139(3) 0.0572(18) -0.053(2) -0.0356(17) 0.055(2)
F633 0.121(3) 0.082(2) 0.0517(18) -0.0193(16) -0.0071(18) 0.015(2)
C76 0.0210(18) 0.0305(18) 0.0217(16) -0.0034(13) -0.0009(13) 0.0043(14)
F852 0.109(3) 0.196(4) 0.059(2) -0.044(2) -0.029(2) 0.121(3)
C02 0.0300(19) 0.0233(16) 0.0139(14) -0.0022(12) -0.0050(13) -0.0018(14)
C41 0.033(2) 0.0255(17) 0.0228(16) -0.0058(13) -0.0099(14) 0.0014(15)
F752 0.0293(15) 0.0508(18) 0.204(4) -0.045(2) 0.0228(19) -0.0111(13)
F632 0.176(4) 0.0422(17) 0.069(2) -0.0134(15) 0.032(2) 0.005(2)
C01 0.0214(17) 0.0215(16) 0.0169(14) -0.0002(12) -0.0066(13) -0.0003(13)
C75 0.0220(19) 0.0305(19) 0.0328(19) 0.0024(15) -0.0024(15) 0.0033(15)
F733 0.141(4) 0.199(4) 0.067(2) -0.011(2) -0.040(2) -0.113(3)
C421 0.039(2) 0.0296(19) 0.0268(18) -0.0003(15) -0.0051(16) -0.0083(16)
F652 0.082(2) 0.104(3) 0.111(3) 0.052(2) -0.060(2) -0.040(2)
C06 0.035(2) 0.0205(16) 0.0192(15) -0.0021(12) -0.0101(14) -0.0012(14)
F651 0.0298(17) 0.096(3) 0.194(4) -0.018(3) 0.007(2) 0.0080(17)
C36 0.037(2) 0.0312(19) 0.0206(16) -0.0067(14) 0.0087(14) -0.0045(16)
C86 0.029(2) 0.039(2) 0.0248(17) 0.0042(15) 0.0012(15) 0.0103(16)
C43 0.040(2) 0.043(2) 0.055(3) -0.007(2) -0.028(2) -0.0045(19)
C51 0.033(2) 0.0318(19) 0.0294(18) 0.0006(15) 0.0022(16) 0.0029(16)
C66 0.030(2) 0.031(2) 0.034(2) 0.0069(15) 0.0016(16) 0.0077(16)
F631 0.109(3) 0.114(3) 0.079(2) -0.043(2) 0.009(2) 0.050(2)
C56 0.032(2) 0.0271(18) 0.0270(17) -0.0045(14) 0.0015(15) 0.0001(15)
C82 0.029(2) 0.033(2) 0.0266(17) -0.0005(15) -0.0015(15) 0.0105(16)
C71 0.0211(18) 0.0303(18) 0.0249(16) -0.0006(14) -0.0016(14) 0.0074(14)
C05 0.048(2) 0.0182(17) 0.0258(17) 0.0004(13) -0.0098(16) -0.0044(16)
C46 0.0328(19) 0.0203(16) 0.0199(15) -0.0086(12) -0.0103(14) 0.0035(14)
F831 0.189(4) 0.071(2) 0.079(2) 0.0266(18) -0.082(3) -0.001(2)
C83 0.043(2) 0.038(2) 0.0266(18) -0.0016(16) -0.0079(17) 0.0065(18)
C411 0.053(3) 0.0224(18) 0.0314(19) -0.0058(15) -0.0101(18) 0.0023(17)
C85 0.031(2) 0.037(2) 0.0323(19) 0.0022(16) 0.0088(16) 0.0063(17)
C81 0.028(2) 0.0286(19) 0.0242(16) 0.0061(14) -0.0010(14) 0.0035(15)
C61 0.032(2) 0.0252(18) 0.0251(17) 0.0066(14) -0.0029(15) 0.0068(15)
C74 0.032(2) 0.047(2) 0.0300(19) 0.0128(17) -0.0061(17) -0.0068(18)
C45 0.043(2) 0.0256(18) 0.0231(16) -0.0036(14) -0.0136(16) 0.0005(16)
C84 0.044(2) 0.039(2) 0.0218(17) -0.0008(15) 0.0059(16) 0.0048(18)
C42 0.043(2) 0.029(2) 0.043(2) -0.0028(16) -0.0201(19) -0.0063(17)
C44 0.050(3) 0.035(2) 0.037(2) -0.0074(16) -0.0259(19) 0.0030(19)
F851 0.079(3) 0.0424(19) 0.231(5) -0.009(2) 0.047(3) 0.0203(17)
C03 0.052(3) 0.0280(18) 0.0159(15) 0.0003(13) -0.0047(16) -0.0046(17)
C55 0.039(2) 0.035(2) 0.044(2) -0.0055(17) -0.0048(18) -0.0030(18)
C423 0.052(3) 0.042(2) 0.0258(19) 0.0076(16) -0.0085(18) -0.014(2)
C31 0.037(2) 0.041(2) 0.0329(19) -0.0041(17) 0.0114(16) 0.0075(18)
C413 0.072(3) 0.029(2) 0.0300(19) -0.0147(16) -0.0050(19) 0.003(2)
C221 0.042(2) 0.044(2) 0.0243(18) 0.0015(16) 0.0039(16) 0.0152(19)
N4 0.072(3) 0.060(3) 0.050(2) -0.015(2) -0.014(2) 0.015(2)
C851 0.055(3) 0.054(3) 0.033(2) 0.0006(19) 0.012(2) 0.022(2)
C65 0.028(2) 0.039(2) 0.044(2) 0.0180(17) 0.0006(17) 0.0052(17)
C72 0.030(2) 0.034(2) 0.0283(18) -0.0007(15) 0.0021(15) -0.0052(16)
C62 0.049(2) 0.030(2) 0.0241(18) 0.0057(15) 0.0062(17) 0.0066(17)
C52 0.031(2) 0.042(2) 0.065(3) 0.023(2) 0.001(2) 0.0034(19)
C651 0.037(3) 0.049(3) 0.082(3) 0.025(2) -0.010(2) 0.008(2)
C422 0.048(3) 0.047(3) 0.039(2) -0.0066(19) 0.0132(19) -0.001(2)
C751 0.030(2) 0.030(2) 0.054(3) 0.0037(18) -0.0017(19) 0.0048(17)
F732 0.085(3) 0.389(8) 0.159(4) -0.222(5) -0.031(3) 0.015(4)
F731 0.221(5) 0.172(4) 0.063(2) 0.004(3) -0.081(3) -0.012(4)
C35 0.055(3) 0.044(2) 0.0248(18) -0.0117(17) 0.0081(17) -0.012(2)
C831 0.073(3) 0.060(3) 0.032(2) -0.013(2) -0.014(2) 0.021(3)
C551 0.049(3) 0.046(3) 0.063(3) -0.006(2) -0.017(2) -0.012(2)
C63 0.051(3) 0.041(2) 0.034(2) 0.0073(17) 0.0116(19) 0.013(2)
C412 0.086(4) 0.027(2) 0.040(2) -0.0089(18) -0.013(2) -0.013(2)
C04 0.069(3) 0.031(2) 0.0188(16) 0.0047(15) -0.0135(18) -0.012(2)
C64 0.044(3) 0.043(2) 0.036(2) 0.0153(17) 0.0188(18) 0.0232(19)
C211 0.083(4) 0.074(3) 0.025(2) 0.007(2) 0.014(2) 0.046(3)
C311 0.041(3) 0.066(3) 0.063(3) 0.015(3) 0.010(2) 0.030(2)
C223 0.031(2) 0.049(2) 0.043(2) 0.0071(19) -0.0056(18) 0.0028(19)
C73 0.036(2) 0.059(3) 0.0229(17) -0.0004(17) -0.0040(16) -0.013(2)
C222 0.051(3) 0.071(3) 0.045(3) 0.003(2) 0.003(2) 0.033(3)
C54 0.037(3) 0.040(3) 0.099(4) 0.021(3) 0.000(3) -0.010(2)
C53 0.036(3) 0.046(3) 0.102(4) 0.033(3) -0.002(3) 0.002(2)
B1 0.027(2) 0.033(2) 0.0254(19) 0.0022(16) -0.0018(16) 0.0078(17)
C321 0.027(2) 0.074(3) 0.049(3) 0.015(2) -0.0085(19) -0.007(2)
C731 0.085(4) 0.098(4) 0.028(2) 0.004(2) -0.008(2) -0.047(3)
C631 0.070(4) 0.044(3) 0.055(3) -0.004(2) 0.006(2) 0.023(2)
C34 0.075(4) 0.077(4) 0.032(2) -0.026(2) 0.019(2) -0.012(3)
C213 0.129(5) 0.085(4) 0.019(2) 0.000(2) 0.007(2) 0.064(4)
C32 0.052(3) 0.072(3) 0.053(3) -0.015(3) 0.020(2) 0.016(3)
C323 0.048(3) 0.067(3) 0.067(3) 0.012(3) -0.023(3) -0.026(2)
C33 0.068(4) 0.091(4) 0.050(3) -0.026(3) 0.031(3) 0.010(3)
C212 0.063(4) 0.090(4) 0.042(3) 0.023(3) 0.026(2) 0.030(3)
C322 0.037(3) 0.120(5) 0.080(4) 0.027(4) 0.002(3) -0.001(3)
C313 0.062(4) 0.110(5) 0.062(3) 0.029(3) -0.005(3) 0.036(3)
C312 0.084(5) 0.049(3) 0.152(6) 0.004(4) -0.022(4) 0.041(3)
C21 0.089(6) 0.034(3) 0.0184(19) -0.009(2) -0.012(4) 0.027(3)
C22 0.093(8) 0.041(4) 0.027(3) -0.008(4) -0.005(6) 0.027(4)
C23 0.094(8) 0.036(4) 0.035(4) -0.012(3) -0.009(6) 0.030(5)
C25 0.084(7) 0.031(3) 0.028(4) -0.014(3) -0.016(5) 0.024(4)
C24 0.087(7) 0.028(3) 0.023(4) -0.014(3) -0.017(5) 0.024(4)
C26 0.086(6) 0.0271(19) 0.019(2) -0.0079(16) -0.025(4) 0.020(3)
C21A 0.089(6) 0.034(3) 0.0184(19) -0.009(2) -0.012(4) 0.027(3)
C22A 0.093(8) 0.041(4) 0.027(3) -0.008(4) -0.005(6) 0.027(4)
C23A 0.094(8) 0.036(4) 0.035(4) -0.012(3) -0.009(6) 0.030(5)
C24A 0.087(7) 0.028(3) 0.023(4) -0.014(3) -0.017(5) 0.024(4)
C25A 0.084(7) 0.031(3) 0.028(4) -0.014(3) -0.016(5) 0.024(4)
C26A 0.086(6) 0.0271(19) 0.019(2) -0.0079(16) -0.025(4) 0.020(3)
C16 0.085(5) 0.030(3) 0.031(4) -0.013(3) -0.035(3) -0.003(3)
C15 0.110(7) 0.053(4) 0.051(5) -0.008(4) -0.054(5) -0.013(4)
C14 0.097(7) 0.073(5) 0.089(8) -0.006(5) -0.059(6) -0.031(5)
C13 0.096(7) 0.077(5) 0.064(6) 0.011(5) -0.034(6) -0.053(5)
C12 0.087(6) 0.046(4) 0.049(5) 0.005(4) -0.040(5) -0.027(4)
C11 0.064(4) 0.025(3) 0.030(4) -0.012(3) -0.021(3) -0.003(3)
C16A 0.085(5) 0.030(3) 0.031(4) -0.013(3) -0.035(3) -0.003(3)
C15A 0.110(7) 0.053(4) 0.051(5) -0.008(4) -0.054(5) -0.013(4)
C14A 0.097(7) 0.073(5) 0.089(8) -0.006(5) -0.059(6) -0.031(5)
C13A 0.096(7) 0.077(5) 0.064(6) 0.011(5) -0.034(6) -0.053(5)
C12A 0.087(6) 0.046(4) 0.049(5) 0.005(4) -0.040(5) -0.027(4)
C11A 0.064(4) 0.025(3) 0.030(4) -0.012(3) -0.021(3) -0.003(3)
C113 0.045(4) 0.044(3) 0.035(4) -0.001(4) -0.020(4) -0.006(3)
C111 0.055(6) 0.037(3) 0.020(4) -0.005(3) -0.020(4) -0.005(3)
C112 0.053(5) 0.061(5) 0.044(4) -0.011(4) -0.022(4) -0.003(4)
C114 0.047(5) 0.033(4) 0.023(4) -0.003(3) -0.018(3) 0.006(4)
C115 0.055(6) 0.037(3) 0.020(4) -0.005(3) -0.020(4) -0.005(3)
C116 0.045(4) 0.044(3) 0.035(4) -0.001(4) -0.020(4) -0.006(3)
C122 0.061(6) 0.087(7) 0.026(4) -0.030(4) -0.017(4) 0.020(5)
C121 0.060(6) 0.060(5) 0.035(4) -0.026(4) -0.031(4) 0.013(4)
C123 0.148(12) 0.071(4) 0.056(4) -0.043(3) -0.059(8) 0.041(7)
C124 0.109(10) 0.086(9) 0.051(6) -0.040(6) -0.048(6) 0.034(7)
C125 0.077(8) 0.070(6) 0.027(4) -0.016(4) -0.032(4) 0.020(6)
C126 0.148(12) 0.071(4) 0.056(4) -0.043(3) -0.059(8) 0.041(7)
P1 0.1471(14) 0.0263(6) 0.0470(7) -0.0049(5) -0.0691(9) 0.0015(7)
N1 0.074(3) 0.041(2) 0.0262(17) 0.0048(15) 0.0065(17) 0.0050(19)
N2 0.140(5) 0.069(3) 0.052(3) 0.000(2) 0.018(3) 0.038(3)

loop_
_atom_type_symbol
_atom_type_description
_atom_type_scat_dispersion_real
_atom_type_scat_dispersion_imag
_atom_type_scat_source
C C 0.0033 0.0016 'International Tables Vol C Tables 4.2.6.8 and 6.1.1.4'
H H 0.0000 0.0000 'International Tables Vol C Tables 4.2.6.8 and 6.1.1.4'
B B 0.0013 0.0007 'International Tables Vol C Tables 4.2.6.8 and 6.1.1.4'
N N 0.0061 0.0033 'International Tables Vol C Tables 4.2.6.8 and 6.1.1.4'
F F 0.0171 0.0103 'International Tables Vol C Tables 4.2.6.8 and 6.1.1.4'
Si Si 0.0817 0.0704 'International Tables Vol C Tables 4.2.6.8 and 6.1.1.4'
P P 0.1023 0.0942 'International Tables Vol C Tables 4.2.6.8 and 6.1.1.4'
S S 0.1246 0.1234 'International Tables Vol C Tables 4.2.6.8 and 6.1.1.4'
Fe Fe 0.3463 0.8444 'International Tables Vol C Tables 4.2.6.8 and 6.1.1.4'
O O 0.0106 0.0060 'International Tables Vol C Tables 4.2.6.8 and 6.1.1.4'

loop_
_geom_angle_atom_site_label_1
_geom_angle_atom_site_label_2
_geom_angle_atom_site_label_3
_geom_angle
F531 C531 F532 101.8(10)
F531 C531 C53 112.6(9)
F532 C531 C53 102.1(10)
F533 C531 F531 116.8(18)
F533 C531 F532 102.6(15)
F533 C531 C53 117.6(19)
F534 C531 F535 112.4(9)
F534 C531 F536 103.2(10)
F534 C531 C53 112.5(8)
F535 C531 F536 103.5(11)
F535 C531 C53 115.4(9)
F536 C531 C53 108.5(11)
S1 Fe2 Si2 84.05(3)
S1 Fe2 P4 116.93(4)
S1 Fe2 P3 114.70(4)
Si2 Fe2 P4 81.52(3)
Si2 Fe2 P3 80.92(4)
P3 Fe2 P4 122.79(4)
N3 Fe2 S1 92.40(9)
N3 Fe2 Si2 176.25(10)
N3 Fe2 P4 99.09(9)
N3 Fe2 P3 101.72(10)
S1 Fe1 Si1 83.81(4)
S1 Fe1 P2 109.95(4)
S1 Fe1 P1 114.55(5)
Si1 Fe1 P2 78.02(4)
Si1 Fe1 P1 80.42(4)
P1 Fe1 P2 127.47(5)
N1 Fe1 S1 97.66(12)
N1 Fe1 Si1 177.25(14)
N1 Fe1 P2 103.57(13)
N1 Fe1 P1 96.85(14)
Fe2 S1 Fe1 138.02(4)
C01 S1 Fe2 111.47(11)
C01 S1 Fe1 110.51(11)
C02 Si2 Fe2 108.10(10)
C02 Si2 C36 109.27(15)
C02 Si2 C46 106.10(15)
C36 Si2 Fe2 111.06(12)
C36 Si2 C46 111.64(16)
C46 Si2 Fe2 110.48(10)
C41 P4 Fe2 110.69(12)
C41 P4 C421 105.36(17)
C41 P4 C411 103.26(17)
C421 P4 Fe2 118.20(13)
C421 P4 C411 102.85(17)
C411 P4 Fe2 114.99(14)
C31 P3 Fe2 111.50(14)
C31 P3 C311 105.9(2)
C31 P3 C321 104.4(2)
C311 P3 Fe2 115.63(15)
C321 P3 Fe2 116.56(17)
C321 P3 C311 101.6(2)
C06 Si1 Fe1 107.24(11)
C06 Si1 C26A 110.3(6)
C06 Si1 C11 100.0(3)
C26 Si1 Fe1 113.5(4)
C26 Si1 C06 113.6(5)
C26 Si1 C11 110.1(5)
C26A Si1 Fe1 106.5(4)
C11 Si1 Fe1 111.7(3)
C11A Si1 Fe1 110.3(3)
C11A Si1 C06 114.0(3)
C11A Si1 C26A 108.2(6)
C221 P2 Fe1 115.49(13)
C221 P2 C211 107.1(2)
C221 P2 C21 102.3(6)
C211 P2 Fe1 118.31(15)
C211 P2 C21 107.8(5)
C21 P2 Fe1 104.4(4)
C21A P2 Fe1 115.6(6)
C21A P2 C221 95.7(8)
C21A P2 C211 101.4(6)
N4 N3 Fe2 178.1(4)
C75 C76 H76 119.2
C71 C76 H76 119.2
C71 C76 C75 121.6(3)
C01 C02 Si2 115.4(2)
C01 C02 C03 116.6(3)
C03 C02 Si2 128.0(3)
C46 C41 P4 114.8(3)
C42 C41 P4 124.7(3)
C42 C41 C46 120.3(3)
C02 C01 S1 117.9(2)
C02 C01 C06 124.3(3)
C06 C01 S1 117.6(2)
C76 C75 C751 120.2(4)
C74 C75 C76 120.7(4)
C74 C75 C751 119.1(3)
P4 C421 H421 107.6
C423 C421 P4 111.2(3)
C423 C421 H421 107.6
C423 C421 C422 111.5(3)
C422 C421 P4 111.0(3)
C422 C421 H421 107.6
C01 C06 Si1 115.7(2)
C01 C06 C05 116.5(3)
C05 C06 Si1 127.6(3)
C31 C36 Si2 115.9(3)
C31 C36 C35 118.4(4)
C35 C36 Si2 125.6(3)
C85 C86 H86 118.7
C85 C86 C81 122.7(3)
C81 C86 H86 118.7
C42 C43 H43 120.0
C42 C43 C44 119.9(4)
C44 C43 H43 120.0
C56 C51 B1 123.1(3)
C52 C51 C56 114.8(4)
C52 C51 B1 121.5(4)
C61 C66 H66 119.0
C61 C66 C65 122.0(4)
C65 C66 H66 119.0
C51 C56 H56 118.5
C55 C56 C51 123.1(3)
C55 C56 H56 118.5
C83 C82 H82 118.6
C83 C82 C81 122.9(3)
C81 C82 H82 118.6
C76 C71 B1 122.4(3)
C72 C71 C76 116.5(3)
C72 C71 B1 120.8(3)
C06 C05 H05 119.6
C04 C05 C06 120.9(3)
C04 C05 H05 119.6
C41 C46 Si2 116.3(2)
C45 C46 Si2 125.9(3)
C45 C46 C41 117.6(3)
C82 C83 C831 118.9(4)
C84 C83 C82 120.6(3)
C84 C83 C831 120.5(4)
P4 C411 H411 107.7
C413 C411 P4 109.9(2)
C413 C411 H411 107.7
C413 C411 C412 109.5(3)
C412 C411 P4 114.1(3)
C412 C411 H411 107.7
C86 C85 C84 120.3(4)
C86 C85 C851 120.2(4)
C84 C85 C851 119.5(4)
C86 C81 B1 120.4(3)
C82 C81 C86 115.4(3)
C82 C81 B1 123.6(3)
C66 C61 C62 116.0(4)
C66 C61 B1 121.9(4)
C62 C61 B1 121.6(4)
C75 C74 H74 120.7
C75 C74 C73 118.6(3)
C73 C74 H74 120.7
C46 C45 H45 119.2
C44 C45 C46 121.5(3)
C44 C45 H45 119.2
C83 C84 C85 118.1(4)
C83 C84 H84 121.0
C85 C84 H84 121.0
C41 C42 H42 119.9
C43 C42 C41 120.2(4)
C43 C42 H42 119.9
C43 C44 H44 119.8
C45 C44 C43 120.4(4)
C45 C44 H44 119.8
C02 C03 H03 119.6
C04 C03 C02 120.7(3)
C04 C03 H03 119.6
C56 C55 C551 121.1(4)
C56 C55 C54 120.3(4)
C54 C55 C551 118.6(4)
C421 C423 H42A 109.5
C421 C423 H42B 109.5
C421 C423 H42C 109.5
H42A C423 H42B 109.5
H42A C423 H42C 109.5
H42B C423 H42C 109.5
C36 C31 P3 115.2(3)
C36 C31 C32 121.0(4)
C32 C31 P3 123.8(4)
C411 C413 H41A 109.5
C411 C413 H41B 109.5
C411 C413 H41C 109.5
H41A C413 H41B 109.5
H41A C413 H41C 109.5
H41B C413 H41C 109.5
P2 C221 H221 105.5
C223 C221 P2 115.4(3)
C223 C221 H221 105.5
C223 C221 C222 110.4(4)
C222 C221 P2 113.5(3)
C222 C221 H221 105.5
F853 C851 F852 105.5(4)
F853 C851 C85 113.8(3)
F852 C851 C85 113.0(4)
F851 C851 F853 105.8(4)
F851 C851 F852 104.9(4)
F851 C851 C85 113.1(4)
C66 C65 C651 118.9(5)
C66 C65 C64 119.6(4)
C64 C65 C651 121.5(4)
C71 C72 H72 119.0
C71 C72 C73 122.0(4)
C73 C72 H72 119.0
C61 C62 H62 118.6
C63 C62 C61 122.9(4)
C63 C62 H62 118.6
C51 C52 H52 118.6
C53 C52 C51 122.8(4)
C53 C52 H52 118.6
F653 C651 F652 106.9(5)
F653 C651 F651 104.9(4)
F653 C651 C65 114.1(4)
F652 C651 F651 104.6(4)
F652 C651 C65 113.3(4)
F651 C651 C65 112.3(5)
C421 C422 H42D 109.5
C421 C422 H42E 109.5
C421 C422 H42F 109.5
H42D C422 H42E 109.5
H42D C422 H42F 109.5
H42E C422 H42F 109.5
F751 C751 F753 105.0(3)
F751 C751 C75 113.5(3)
F753 C751 C75 112.9(4)
F752 C751 F751 105.1(4)
F752 C751 F753 107.1(4)
F752 C751 C75 112.6(3)
C36 C35 H35 120.2
C34 C35 C36 119.6(5)
C34 C35 H35 120.2
F833 C831 F832 105.8(4)
F833 C831 F831 106.0(4)
F833 C831 C83 112.4(4)
F832 C831 C83 112.5(4)
F831 C831 F832 108.9(4)
F831 C831 C83 110.8(4)
F553 C551 C55 111.7(4)
F551 C551 F553 108.3(4)
F551 C551 F552 105.8(5)
F551 C551 C55 114.3(4)
F552 C551 F553 102.8(4)
F552 C551 C55 113.1(4)
C62 C63 C631 117.3(5)
C64 C63 C62 120.2(5)
C64 C63 C631 122.5(4)
C411 C412 H41D 109.5
C411 C412 H41E 109.5
C411 C412 H41F 109.5
H41D C412 H41E 109.5
H41D C412 H41F 109.5
H41E C412 H41F 109.5
C05 C04 C03 120.9(3)
C05 C04 H04 119.5
C03 C04 H04 119.5
C65 C64 H64 120.3
C63 C64 C65 119.3(4)
C63 C64 H64 120.3
P2 C211 H211 107.9
C213 C211 P2 109.9(4)
C213 C211 H211 107.9
C212 C211 P2 112.1(3)
C212 C211 H211 107.9
C212 C211 C213 111.0(4)
P3 C311 H311 108.3
C313 C311 P3 110.5(4)
C313 C311 H311 108.3
C312 C311 P3 111.8(4)
C312 C311 H311 108.3
C312 C311 C313 109.5(5)
C221 C223 H22A 109.5
C221 C223 H22B 109.5
C221 C223 H22C 109.5
H22A C223 H22B 109.5
H22A C223 H22C 109.5
H22B C223 H22C 109.5
C74 C73 C72 120.5(4)
C74 C73 C731 120.3(4)
C72 C73 C731 119.1(4)
C221 C222 H22D 109.5
C221 C222 H22E 109.5
C221 C222 H22F 109.5
H22D C222 H22E 109.5
H22D C222 H22F 109.5
H22E C222 H22F 109.5
C55 C54 H54 121.1
C53 C54 C55 117.9(4)
C53 C54 H54 121.1
C52 C53 C531 118.5(5)
C54 C53 C531 120.2(5)
C54 C53 C52 121.1(4)
C51 B1 C71 112.1(3)
C51 B1 C61 113.2(3)
C81 B1 C51 102.3(3)
C81 B1 C71 113.2(3)
C81 B1 C61 113.3(3)
C61 B1 C71 103.2(3)
P3 C321 H321 106.9
C323 C321 P3 112.0(3)
C323 C321 H321 106.9
C322 C321 P3 115.8(5)
C322 C321 H321 106.9
C322 C321 C323 108.0(4)
F733 C731 F731 98.5(5)
F733 C731 C73 113.9(4)
F732 C731 F733 113.9(6)
F732 C731 F731 103.4(5)
F732 C731 C73 114.6(5)
F731 C731 C73 110.8(5)
F633 C631 F632 106.7(5)
F633 C631 C63 113.1(4)
F632 C631 C63 110.4(4)
F631 C631 F633 106.9(4)
F631 C631 F632 108.2(4)
F631 C631 C63 111.4(5)
C35 C34 H34 119.5
C33 C34 C35 121.0(5)
C33 C34 H34 119.5
C211 C213 H21A 109.5
C211 C213 H21B 109.5
C211 C213 H21C 109.5
H21A C213 H21B 109.5
H21A C213 H21C 109.5
H21B C213 H21C 109.5
C31 C32 H32 120.6
C33 C32 C31 118.7(5)
C33 C32 H32 120.6
C321 C323 H32A 109.5
C321 C323 H32B 109.5
C321 C323 H32C 109.5
H32A C323 H32B 109.5
H32A C323 H32C 109.5
H32B C323 H32C 109.5
C34 C33 C32 121.3(5)
C34 C33 H33 119.3
C32 C33 H33 119.3
C211 C212 H21D 109.5
C211 C212 H21E 109.5
C211 C212 H21F 109.5
H21D C212 H21E 109.5
H21D C212 H21F 109.5
H21E C212 H21F 109.5
C321 C322 H32D 109.5
C321 C322 H32E 109.5
C321 C322 H32F 109.5
H32D C322 H32E 109.5
H32D C322 H32F 109.5
H32E C322 H32F 109.5
C311 C313 H31A 109.5
C311 C313 H31B 109.5
C311 C313 H31C 109.5
H31A C313 H31B 109.5
H31A C313 H31C 109.5
H31B C313 H31C 109.5
C311 C312 H31D 109.5
C311 C312 H31E 109.5
C311 C312 H31F 109.5
H31D C312 H31E 109.5
H31D C312 H31F 109.5
H31E C312 H31F 109.5
C22 C21 P2 123.6(6)
C22 C21 C26 120.0
C26 C21 P2 116.1(6)
C21 C22 H22 120.0
C23 C22 C21 120.0
C23 C22 H22 120.0
C22 C23 H23 120.0
C22 C23 C25 120.0
C25 C23 H23 120.0
C23 C25 H25 120.0
C24 C25 C23 120.0
C24 C25 H25 120.0
C25 C24 H24 120.0
C25 C24 C26 120.0
C26 C24 H24 120.0
C21 C26 Si1 112.3(6)
C24 C26 Si1 127.7(6)
C24 C26 C21 120.0
C22A C21A P2 126.9(10)
C26A C21A P2 112.1(9)
C26A C21A C22A 120.9(9)
C21A C22A H22G 120.3
C23A C22A C21A 119.4(10)
C23A C22A H22G 120.3
C22A C23A H23A 119.8
C24A C23A C22A 120.4(10)
C24A C23A H23A 119.8
C23A C24A H24A 120.0
C23A C24A C25A 120.1(10)
C25A C24A H24A 120.0
C24A C25A H25A 119.5
C24A C25A C26A 121.1(10)
C26A C25A H25A 119.5
C21A C26A Si1 116.4(8)
C21A C26A C25A 118.1(9)
C25A C26A Si1 125.2(9)
C15 C16 C11 120.0
C15 C16 P1 126.4(5)
C11 C16 P1 113.4(5)
C16 C15 H15 120.0
C16 C15 C14 120.0
C14 C15 H15 120.0
C15 C14 H14 120.0
C13 C14 C15 120.0
C13 C14 H14 120.0
C14 C13 H13 120.0
C14 C13 C12 120.0
C12 C13 H13 120.0
C13 C12 H12 120.0
C13 C12 C11 120.0
C11 C12 H12 120.0
C16 C11 Si1 113.5(5)
C12 C11 Si1 126.0(5)
C12 C11 C16 120.0
C15A C16A C11A 121.5(7)
C15A C16A P1 122.1(7)
C11A C16A P1 116.0(7)
C16A C15A H15A 120.5
C14A C15A C16A 119.1(8)
C14A C15A H15A 120.5
C15A C14A H14A 120.4
C13A C14A C15A 119.2(9)
C13A C14A H14A 120.4
C14A C13A H13A 118.5
C14A C13A C12A 123.1(9)
C12A C13A H13A 118.5
C13A C12A H12A 120.2
C13A C12A C11A 119.5(8)
C11A C12A H12A 120.2
C16A C11A Si1 118.0(7)
C12A C11A Si1 124.4(7)
C12A C11A C16A 117.6(7)
H11A C113 H11B 109.5
H11A C113 H11C 109.5
H11B C113 H11C 109.5
C111 C113 H11A 109.5
C111 C113 H11B 109.5
C111 C113 H11C 109.5
C113 C111 H111 105.3
C113 C111 P1 112.2(6)
C112 C111 C113 108.6(8)
C112 C111 H111 105.3
C112 C111 P1 118.9(6)
P1 C111 H111 105.3
C111 C112 H11D 109.5
C111 C112 H11E 109.5
C111 C112 H11F 109.5
H11D C112 H11E 109.5
H11D C112 H11F 109.5
H11E C112 H11F 109.5
H11G C114 H11H 109.5
H11G C114 H11I 109.5
H11H C114 H11I 109.5
C115 C114 H11G 109.5
C115 C114 H11H 109.5
C115 C114 H11I 109.5
C114 C115 H115 107.2
C114 C115 P1 122.2(9)
C116 C115 C114 108.4(10)
C116 C115 H115 107.2
C116 C115 P1 103.9(7)
P1 C115 H115 107.2
C115 C116 H11J 109.5
C115 C116 H11K 109.5
C115 C116 H11L 109.5
H11J C116 H11K 109.5
H11J C116 H11L 109.5
H11K C116 H11L 109.5
H12B C122 H12C 109.5
H12B C122 H12D 109.5
H12C C122 H12D 109.5
C121 C122 H12B 109.5
C121 C122 H12C 109.5
C121 C122 H12D 109.5
C122 C121 H121 110.5
C122 C121 C123 112.0(9)
C122 C121 P1 106.6(6)
C123 C121 H121 110.5
C123 C121 P1 106.6(6)
P1 C121 H121 110.5
C121 C123 H12E 109.5
C121 C123 H12F 109.5
C121 C123 H12G 109.5
H12E C123 H12F 109.5
H12E C123 H12G 109.5
H12F C123 H12G 109.5
H12H C124 H12I 109.5
H12H C124 H12J 109.5
H12I C124 H12J 109.5
C125 C124 H12H 109.5
C125 C124 H12I 109.5
C125 C124 H12J 109.5
C124 C125 H125 108.6
C124 C125 C126 112.3(9)
C124 C125 P1 109.3(8)
C126 C125 H125 108.6
C126 C125 P1 109.3(7)
P1 C125 H125 108.6
C125 C126 H12K 109.5
C125 C126 H12L 109.5
C125 C126 H12M 109.5
H12K C126 H12L 109.5
H12K C126 H12M 109.5
H12L C126 H12M 109.5
C16 P1 Fe1 111.5(3)
C16A P1 Fe1 113.7(3)
C16A P1 C115 117.0(6)
C16A P1 C125 104.3(5)
C111 P1 Fe1 111.3(3)
C111 P1 C16 94.2(5)
C115 P1 Fe1 116.5(4)
C115 P1 C125 100.4(4)
C121 P1 Fe1 130.8(4)
C121 P1 C16 100.0(4)
C121 P1 C111 102.7(4)
C125 P1 Fe1 101.5(3)
N2 N1 Fe1 174.5(5)

loop_
_geom_bond_atom_site_label_1
_geom_bond_atom_site_label_2
_geom_bond_distance
F531 C531 1.313(17)
F532 C531 1.557(19)
F533 C531 1.16(2)
F534 C531 1.352(14)
F535 C531 1.293(12)
F536 C531 1.446(14)
C531 C53 1.520(8)
Fe2 S1 2.2434(9)
Fe2 Si2 2.2980(9)
Fe2 P4 2.3446(10)
Fe2 P3 2.3310(11)
Fe2 N3 1.917(3)
Fe1 S1 2.2442(9)
Fe1 Si1 2.3043(11)
Fe1 P2 2.3487(13)
Fe1 P1 2.3412(15)
Fe1 N1 1.890(4)
S1 C01 1.796(3)
Si2 C02 1.884(3)
Si2 C36 1.886(4)
Si2 C46 1.892(4)
P4 C41 1.831(3)
P4 C421 1.857(4)
P4 C411 1.867(4)
P3 C31 1.840(4)
P3 C311 1.872(5)
P3 C321 1.849(5)
Si1 C06 1.865(3)
Si1 C26 1.784(8)
Si1 C26A 2.004(12)
Si1 C11 2.026(8)
Si1 C11A 1.791(10)
P2 C221 1.850(4)
P2 C211 1.854(5)
P2 C21 1.942(9)
P2 C21A 1.730(12)
F751 C751 1.330(5)
F553 C551 1.343(6)
F853 C851 1.311(5)
F653 C651 1.325(6)
N3 N4 1.048(4)
F551 C551 1.294(5)
F552 C551 1.347(6)
F833 C831 1.312(6)
F753 C751 1.341(5)
F832 C831 1.317(5)
F633 C631 1.316(6)
C76 H76 0.9500
C76 C75 1.397(5)
C76 C71 1.394(5)
F852 C851 1.325(6)
C02 C01 1.389(4)
C02 C03 1.407(4)
C41 C46 1.413(5)
C41 C42 1.393(5)
F752 C751 1.323(5)
F632 C631 1.334(6)
C01 C06 1.393(5)
C75 C74 1.382(6)
C75 C751 1.484(6)
F733 C731 1.266(6)
C421 H421 1.0000
C421 C423 1.524(5)
C421 C422 1.524(6)
F652 C651 1.326(6)
C06 C05 1.405(4)
F651 C651 1.360(6)
C36 C31 1.395(6)
C36 C35 1.410(5)
C86 H86 0.9500
C86 C85 1.382(5)
C86 C81 1.406(5)
C43 H43 0.9500
C43 C42 1.379(5)
C43 C44 1.382(6)
C51 C56 1.401(5)
C51 C52 1.389(5)
C51 B1 1.637(6)
C66 H66 0.9500
C66 C61 1.388(6)
C66 C65 1.397(5)
F631 C631 1.317(6)
C56 H56 0.9500
C56 C55 1.388(5)
C82 H82 0.9500
C82 C83 1.388(5)
C82 C81 1.387(5)
C71 C72 1.390(5)
C71 B1 1.649(5)
C05 H05 0.9500
C05 C04 1.376(5)
C46 C45 1.397(5)
F831 C831 1.320(6)
C83 C84 1.385(6)
C83 C831 1.508(6)
C411 H411 1.0000
C411 C413 1.536(5)
C411 C412 1.537(6)
C85 C84 1.396(5)
C85 C851 1.488(6)
C81 B1 1.625(6)
C61 C62 1.400(6)
C61 B1 1.642(6)
C74 H74 0.9500
C74 C73 1.379(6)
C45 H45 0.9500
C45 C44 1.369(5)
C84 H84 0.9500
C42 H42 0.9500
C44 H44 0.9500
F851 C851 1.306(6)
C03 H03 0.9500
C03 C04 1.380(5)
C55 C551 1.468(6)
C55 C54 1.389(6)
C423 H42A 0.9800
C423 H42B 0.9800
C423 H42C 0.9800
C31 C32 1.404(6)
C413 H41A 0.9800
C413 H41B 0.9800
C413 H41C 0.9800
C221 H221 1.0000
C221 C223 1.516(6)
C221 C222 1.546(6)
C65 C651 1.463(7)
C65 C64 1.407(7)
C72 H72 0.9500
C72 C73 1.394(5)
C62 H62 0.9500
C62 C63 1.386(6)
C52 H52 0.9500
C52 C53 1.392(6)
C422 H42D 0.9800
C422 H42E 0.9800
C422 H42F 0.9800
F732 C731 1.235(7)
F731 C731 1.371(7)
C35 H35 0.9500
C35 C34 1.384(6)
C63 C64 1.357(7)
C63 C631 1.527(7)
C412 H41D 0.9800
C412 H41E 0.9800
C412 H41F 0.9800
C04 H04 0.9500
C64 H64 0.9500
C211 H211 1.0000
C211 C213 1.530(8)
C211 C212 1.509(8)
C311 H311 1.0000
C311 C313 1.548(8)
C311 C312 1.472(9)
C223 H22A 0.9800
C223 H22B 0.9800
C223 H22C 0.9800
C73 C731 1.499(6)
C222 H22D 0.9800
C222 H22E 0.9800
C222 H22F 0.9800
C54 H54 0.9500
C54 C53 1.372(7)
C321 H321 1.0000
C321 C323 1.527(7)
C321 C322 1.515(7)
C34 H34 0.9500
C34 C33 1.364(8)
C213 H21A 0.9800
C213 H21B 0.9800
C213 H21C 0.9800
C32 H32 0.9500
C32 C33 1.372(7)
C323 H32A 0.9800
C323 H32B 0.9800
C323 H32C 0.9800
C33 H33 0.9500
C212 H21D 0.9800
C212 H21E 0.9800
C212 H21F 0.9800
C322 H32D 0.9800
C322 H32E 0.9800
C322 H32F 0.9800
C313 H31A 0.9800
C313 H31B 0.9800
C313 H31C 0.9800
C312 H31D 0.9800
C312 H31E 0.9800
C312 H31F 0.9800
C21 C22 1.3900
C21 C26 1.3900
C22 H22 0.9500
C22 C23 1.3900
C23 H23 0.9500
C23 C25 1.3900
C25 H25 0.9500
C25 C24 1.3900
C24 H24 0.9500
C24 C26 1.3900
C21A C22A 1.418(11)
C21A C26A 1.380(12)
C22A H22G 0.9500
C22A C23A 1.383(12)
C23A H23A 0.9500
C23A C24A 1.372(12)
C24A H24A 0.9500
C24A C25A 1.394(11)
C25A H25A 0.9500
C25A C26A 1.406(10)
C16 C15 1.3900
C16 C11 1.3900
C16 P1 2.016(8)
C15 H15 0.9500
C15 C14 1.3900
C14 H14 0.9500
C14 C13 1.3900
C13 H13 0.9500
C13 C12 1.3900
C12 H12 0.9500
C12 C11 1.3900
C16A C15A 1.397(11)
C16A C11A 1.409(9)
C16A P1 1.697(9)
C15A H15A 0.9500
C15A C14A 1.377(11)
C14A H14A 0.9500
C14A C13A 1.363(11)
C13A H13A 0.9500
C13A C12A 1.371(11)
C12A H12A 0.9500
C12A C11A 1.391(10)
C113 H11A 0.9800
C113 H11B 0.9800
C113 H11C 0.9800
C113 C111 1.532(10)
C111 H111 1.0000
C111 C112 1.523(11)
C111 P1 1.988(10)
C112 H11D 0.9800
C112 H11E 0.9800
C112 H11F 0.9800
C114 H11G 0.9800
C114 H11H 0.9800
C114 H11I 0.9800
C114 C115 1.528(12)
C115 H115 1.0000
C115 C116 1.532(12)
C115 P1 1.693(12)
C116 H11J 0.9800
C116 H11K 0.9800
C116 H11L 0.9800
C122 H12B 0.9800
C122 H12C 0.9800
C122 H12D 0.9800
C122 C121 1.497(11)
C121 H121 1.0000
C121 C123 1.560(12)
C121 P1 1.747(8)
C123 H12E 0.9800
C123 H12F 0.9800
C123 H12G 0.9800
C124 H12H 0.9800
C124 H12I 0.9800
C124 H12J 0.9800
C124 C125 1.498(12)
C125 H125 1.0000
C125 C126 1.538(12)
C125 P1 2.091(11)
C126 H12K 0.9800
C126 H12L 0.9800
C126 H12M 0.9800
N1 N2 1.034(5)

loop_
_smtbx_masks_void_nr
_smtbx_masks_void_average_x
_smtbx_masks_void_average_y
_smtbx_masks_void_average_z
_smtbx_masks_void_volume
_smtbx_masks_void_count_electrons
1 0.000 0.000 0.500 13.8 0.0
2 0.500 -0.926 0.426 532.3 128.6
